data_1519956
loop_
_publ_author_name
'Callear, Samantha K.'
'Hursthouse, Michael B.'
'Threlfall, Terence L.'

_publ_section_title
;
 1-Methylpiperazinium di(L-tartrate) dihydrate
;
_journal_name_full 'Crystal Structure Report Archive'
_journal_page_first 583
_journal_year 2008
_chemical_formula_sum 'C13 H28 N2 O14'
_chemical_formula_weight 436.37
_chemical_name_systematic
;
1-Methylpiperazinium di(L-tartrate) dihydrate
;
_space_group_IT_number 1
_symmetry_cell_setting triclinic
_symmetry_space_group_name_Hall 'P 1'
_symmetry_space_group_name_H-M 'P 1'
_atom_sites_solution_hydrogens geom
_atom_sites_solution_primary direct
_atom_sites_solution_secondary difmap
_cell_angle_alpha 88.321(8)
_cell_angle_beta 86.355(6)
_cell_angle_gamma 89.778(6)
_cell_formula_units_Z 2
_cell_length_a 7.4774(6)
_cell_length_b 7.7071(7)
_cell_length_c 16.2943(16)
_cell_measurement_reflns_used 4219
_cell_measurement_temperature 120(2)
_cell_measurement_theta_max 27.48
_cell_measurement_theta_min 2.91
_cell_volume 936.72(15)
_computing_cell_refinement 'DENZO (Otwinowski & Minor, 1997) & COLLECT (Hooft, R.W.W., 1998)'
_computing_data_collection 'COLLECT (Hooft, R.W.W., 1998)'
_computing_data_reduction 'DENZO (Otwinowski & Minor, 1997) & COLLECT (Hooft, R.W.W., 1998)'
_computing_structure_refinement 'SHELXL-97 (Sheldrick, 1997)'
_diffrn_ambient_temperature 120(2)
_diffrn_detector_area_resol_mean 9.091
_diffrn_measured_fraction_theta_full 0.998
_diffrn_measured_fraction_theta_max 0.998
_diffrn_measurement_device_type 'Bruker-Nonius 95mm CCD camera on \k-goniostat'
_diffrn_measurement_method '\f & \w scans'
_diffrn_radiation_monochromator graphite
_diffrn_radiation_source 'Bruker-Nonius FR591 rotating anode'
_diffrn_radiation_type MoK\a
_diffrn_radiation_wavelength 0.71073
_diffrn_reflns_av_R_equivalents 0.0500
_diffrn_reflns_av_sigmaI/netI 0.0492
_diffrn_reflns_limit_h_max 9
_diffrn_reflns_limit_h_min -9
_diffrn_reflns_limit_k_max 10
_diffrn_reflns_limit_k_min -10
_diffrn_reflns_limit_l_max 21
_diffrn_reflns_limit_l_min -21
_diffrn_reflns_number 20348
_diffrn_reflns_theta_full 27.47
_diffrn_reflns_theta_max 27.47
_diffrn_reflns_theta_min 2.93
_exptl_absorpt_coefficient_mu 0.141
_exptl_absorpt_correction_T_max 0.9944
_exptl_absorpt_correction_T_min 0.9860
_exptl_absorpt_correction_type multi-scan
_exptl_absorpt_process_details 'SADABS V2.10 (Sheldrick, G.M., 2003)'
_exptl_crystal_colour colourless
_exptl_crystal_density_diffrn 1.547
_exptl_crystal_density_method 'not measured'
_exptl_crystal_description lath
_exptl_crystal_F_000 464
_exptl_crystal_size_max 0.10
_exptl_crystal_size_mid 0.08
_exptl_crystal_size_min 0.04
_refine_diff_density_max 0.214
_refine_diff_density_min -0.242
_refine_diff_density_rms 0.055
_refine_ls_abs_structure_details 'Flack H D (1983), Acta Cryst. A39, 876-881'
_refine_ls_abs_structure_Flack -10(10)
_refine_ls_extinction_method none
_refine_ls_goodness_of_fit_ref 1.040
_refine_ls_hydrogen_treatment mixed
_refine_ls_matrix_type full
_refine_ls_number_parameters 569
_refine_ls_number_reflns 4268
_refine_ls_number_restraints 15
_refine_ls_restrained_S_all 1.039
_refine_ls_R_factor_all 0.0511
_refine_ls_R_factor_gt 0.0377
_refine_ls_shift/su_max 0.002
_refine_ls_shift/su_mean 0.000
_refine_ls_structure_factor_coef Fsqd
_refine_ls_weighting_details 'calc w=1/[\s^2^(Fo^2^)+(0.0416P)^2^+0.0843P] where P=(Fo^2^+2Fc^2^)/3'
_refine_ls_weighting_scheme calc
_refine_ls_wR_factor_gt 0.0747
_refine_ls_wR_factor_ref 0.0800
_reflns_number_gt 3622
_reflns_number_total 4268
_reflns_threshold_expression >2sigma(I)
_cod_data_source_file eCrystal-583.cif
_cod_data_source_block 04skc0005p1
_cod_depositor_comments
;
Citation :
Callear, Samantha K. and Hursthouse, Michael B. and 
Threlfall, Terence L. (2008) 
University of Southampton, Crystal Structure Report Archive. 
(doi:10.5258/ecrystals/583)

More at:
http://ecrystals.chem.soton.ac.uk/583/
;
_cod_original_sg_symbol_H-M P1
_cod_database_code 1519956

loop_
_symmetry_equiv_pos_as_xyz
'x, y, z'

loop_
_atom_site_label
_atom_site_type_symbol
_atom_site_fract_x
_atom_site_fract_y
_atom_site_fract_z
_atom_site_U_iso_or_equiv
_atom_site_adp_type
_atom_site_occupancy
_atom_site_symmetry_multiplicity
_atom_site_calc_flag
_atom_site_refinement_flags
_atom_site_disorder_assembly
_atom_site_disorder_group
C1 C 0.4457(4) 0.2516(4) 0.31975(17) 0.0163(6) Uani 1 1 d . . .
C2 C 0.2398(4) 0.2633(4) 0.31750(17) 0.0151(6) Uani 1 1 d . . .
H2 H 0.1859 0.1589 0.3472 0.018 Uiso 1 1 calc R . .
C3 C 0.1793(4) 0.2686(4) 0.22997(17) 0.0159(6) Uani 1 1 d . . .
H3 H 0.2096 0.1551 0.2042 0.019 Uiso 1 1 calc R . .
C4 C -0.0240(4) 0.2952(4) 0.23159(18) 0.0177(6) Uani 1 1 d . . .
O1A O 0.5285(3) 0.1493(3) 0.27305(12) 0.0190(4) Uani 1 1 d . . .
O1B O 0.5179(3) 0.3435(2) 0.37132(12) 0.0176(4) Uani 1 1 d . . .
O2 O 0.1721(3) 0.4133(3) 0.35658(12) 0.0180(4) Uani 1 1 d . . .
H2O H 0.1244 0.3853 0.4031 0.027 Uiso 1 1 calc R . .
O3 O 0.2663(3) 0.4023(3) 0.18253(12) 0.0196(4) Uani 1 1 d . . .
H3O H 0.2209 0.4983 0.1955 0.029 Uiso 1 1 calc R . .
O4B O -0.1140(3) 0.1650(3) 0.26834(13) 0.0212(5) Uani 1 1 d . . .
H4 H -0.2242 0.1802 0.2635 0.032 Uiso 1 1 calc R . .
O4A O -0.0914(3) 0.4237(3) 0.20220(15) 0.0279(5) Uani 1 1 d . . .
C22 C 0.5964(4) -0.2541(4) 0.32745(17) 0.0190(6) Uani 1 1 d . . .
H22A H 0.6196 -0.3733 0.3083 0.023 Uiso 1 1 calc R . .
H22B H 0.6108 -0.1732 0.2792 0.023 Uiso 1 1 calc R . .
C23 C 0.4070(4) -0.2422(4) 0.36536(17) 0.0180(6) Uani 1 1 d . . .
H23A H 0.3805 -0.1209 0.3806 0.022 Uiso 1 1 calc R . .
H23B H 0.3215 -0.2759 0.3247 0.022 Uiso 1 1 calc R . .
C25 C 0.5159(4) -0.3143(4) 0.50126(18) 0.0175(6) Uani 1 1 d . . .
H25A H 0.5014 -0.3947 0.5497 0.021 Uiso 1 1 calc R . .
H25B H 0.4932 -0.1948 0.5200 0.021 Uiso 1 1 calc R . .
C26 C 0.7028(4) -0.3275(4) 0.46318(18) 0.0197(6) Uani 1 1 d . . .
H26A H 0.7889 -0.2962 0.5040 0.024 Uiso 1 1 calc R . .
H26B H 0.7272 -0.4488 0.4474 0.024 Uiso 1 1 calc R . .
C27 C 0.9152(4) -0.2194(4) 0.3527(2) 0.0294(8) Uani 1 1 d . . .
H27A H 0.9421 -0.3386 0.3366 0.044 Uiso 1 1 calc R . .
H27B H 0.9979 -0.1846 0.3935 0.044 Uiso 1 1 calc R . .
H27C H 0.9291 -0.1412 0.3042 0.044 Uiso 1 1 calc R . .
N21 N 0.7288(3) -0.2097(3) 0.38871(15) 0.0179(5) Uani 1 1 d . . .
H21 H 0.7067 -0.0964 0.4048 0.021 Uiso 1 1 calc R . .
N24 N 0.3845(3) -0.3590(3) 0.44014(14) 0.0163(5) Uani 1 1 d . . .
H24A H 0.2699 -0.3482 0.4636 0.020 Uiso 1 1 calc R . .
H24B H 0.4010 -0.4725 0.4253 0.020 Uiso 1 1 calc R . .
C31 C 0.8379(4) -0.0272(4) 0.09037(18) 0.0197(6) Uani 1 1 d . . .
C32 C 0.6470(4) 0.0274(4) 0.07451(18) 0.0169(6) Uani 1 1 d . . .
H32 H 0.5791 0.0495 0.1281 0.020 Uiso 1 1 calc R . .
C33 C 0.5596(4) -0.1205(4) 0.03233(17) 0.0167(6) Uani 1 1 d . . .
H33 H 0.5440 -0.2211 0.0723 0.020 Uiso 1 1 calc R . .
C34 C 0.3767(4) -0.0583(3) 0.00962(18) 0.0165(6) Uani 1 1 d . . .
O31A O 0.9612(3) 0.0659(3) 0.04983(15) 0.0290(5) Uani 1 1 d . . .
H31 H 1.0628 0.0253 0.0589 0.044 Uiso 1 1 calc R . .
O31B O 0.8640(3) -0.1507(3) 0.13608(13) 0.0255(5) Uani 1 1 d . . .
O32 O 0.6401(3) 0.1771(3) 0.02218(13) 0.0204(5) Uani 1 1 d . . .
H32O H 0.6276 0.2657 0.0508 0.031 Uiso 1 1 calc R . .
O33 O 0.6680(3) -0.1736(3) -0.03685(13) 0.0258(5) Uani 1 1 d . . .
H33O H 0.6294 -0.1285 -0.0798 0.039 Uiso 1 1 calc R . .
O34A O 0.2706(3) -0.0259(3) 0.07257(12) 0.0199(4) Uani 1 1 d . . .
O34B O 0.3395(3) -0.0401(3) -0.06241(12) 0.0199(4) Uani 1 1 d . . .
C42 C 0.1591(4) 0.3147(4) 0.90275(19) 0.0193(6) Uani 1 1 d . . .
H42A H 0.1582 0.2375 0.9524 0.023 Uiso 1 1 calc R . .
H42B H 0.2825 0.3162 0.8769 0.023 Uiso 1 1 calc R . .
C43 C 0.0339(4) 0.2431(4) 0.84342(19) 0.0218(7) Uani 1 1 d . . .
H43A H 0.0469 0.3103 0.7907 0.026 Uiso 1 1 calc R . .
H43B H 0.0661 0.1209 0.8324 0.026 Uiso 1 1 calc R . .
C45 C -0.2037(4) 0.4340(4) 0.89713(19) 0.0217(6) Uani 1 1 d . . .
H45A H -0.3301 0.4396 0.9189 0.026 Uiso 1 1 calc R . .
H45B H -0.1905 0.5085 0.8466 0.026 Uiso 1 1 calc R . .
C46 C -0.0830(4) 0.4984(4) 0.96010(19) 0.0197(6) Uani 1 1 d . . .
H46A H -0.1168 0.6188 0.9742 0.024 Uiso 1 1 calc R . .
H46B H -0.0980 0.4248 1.0109 0.024 Uiso 1 1 calc R . .
C47 C 0.2272(4) 0.5539(4) 0.99094(19) 0.0253(7) Uani 1 1 d . . .
H47A H 0.2242 0.4695 1.0372 0.038 Uiso 1 1 calc R . .
H47B H 0.1855 0.6669 1.0106 0.038 Uiso 1 1 calc R . .
H47C H 0.3501 0.5647 0.9667 0.038 Uiso 1 1 calc R . .
N41 N 0.1081(3) 0.4939(3) 0.92757(15) 0.0169(5) Uani 1 1 d . . .
H41 H 0.1217 0.5682 0.8816 0.020 Uiso 1 1 calc R . .
N44 N -0.1558(3) 0.2521(3) 0.87734(15) 0.0197(5) Uani 1 1 d . . .
H44A H -0.2306 0.2121 0.8394 0.024 Uiso 1 1 calc R . .
H44B H -0.1703 0.1826 0.9241 0.024 Uiso 1 1 calc R . .
C51 C 0.1681(4) 0.0539(4) 0.56132(18) 0.0164(6) Uani 1 1 d . . .
C52 C 0.1822(4) 0.2358(3) 0.59328(17) 0.0158(6) Uani 1 1 d . . .
H52 H 0.1988 0.2280 0.6537 0.019 Uiso 1 1 calc R . .
C53 C 0.0118(4) 0.3391(4) 0.57889(17) 0.0154(6) Uani 1 1 d . . .
H53 H -0.0909 0.2846 0.6124 0.018 Uiso 1 1 calc R . .
C54 C 0.0411(4) 0.5223(4) 0.60881(18) 0.0159(6) Uani 1 1 d . . .
O51A O 0.2459(3) 0.0063(3) 0.49825(14) 0.0286(5) Uani 1 1 d . . .
O51B O 0.0609(3) -0.0445(2) 0.60885(13) 0.0235(5) Uani 1 1 d . . .
H51 H 0.0599 -0.1450 0.5903 0.035 Uiso 1 1 calc R . .
O52 O 0.3261(3) 0.3292(3) 0.55407(13) 0.0198(4) Uani 1 1 d . . .
H52O H 0.4231 0.2891 0.5699 0.030 Uiso 1 1 calc R . .
O53 O -0.0268(3) 0.3420(2) 0.49428(12) 0.0167(4) Uani 1 1 d . . .
H53O H -0.0911 0.2564 0.4852 0.025 Uiso 1 1 calc R . .
O54A O 0.0655(3) 0.6461(2) 0.55617(12) 0.0182(4) Uani 1 1 d . . .
O54B O 0.0425(3) 0.5327(3) 0.68430(13) 0.0266(5) Uani 1 1 d . . .
C61 C 0.6292(3) 0.1216(4) 0.69077(17) 0.0147(6) Uani 1 1 d . . .
C62 C 0.6566(4) -0.0649(3) 0.72184(17) 0.0144(6) Uani 1 1 d . . .
H62 H 0.7435 -0.1253 0.6831 0.017 Uiso 1 1 calc R . .
C63 C 0.4744(4) -0.1569(3) 0.72445(17) 0.0145(6) Uani 1 1 d . . .
H63 H 0.4316 -0.1520 0.6675 0.017 Uiso 1 1 calc R . .
C64 C 0.4927(4) -0.3472(3) 0.75027(17) 0.0152(6) Uani 1 1 d . . .
O61A O 0.5845(3) 0.1377(3) 0.61815(12) 0.0194(4) Uani 1 1 d . . .
O61B O 0.6534(3) 0.2440(2) 0.73798(12) 0.0198(4) Uani 1 1 d . . .
O62 O 0.7215(3) -0.0693(2) 0.80178(12) 0.0159(4) Uani 1 1 d . . .
H62O H 0.8112 -0.1352 0.8027 0.024 Uiso 1 1 calc R . .
O63 O 0.3467(2) -0.0700(2) 0.77622(12) 0.0159(4) Uani 1 1 d . . .
H63O H 0.3836 -0.0660 0.8238 0.024 Uiso 1 1 calc R . .
O64A O 0.4216(3) -0.4107(3) 0.81267(13) 0.0214(5) Uani 1 1 d . . .
O64B O 0.5961(3) -0.4320(2) 0.69620(12) 0.0210(5) Uani 1 1 d . . .
H64 H 0.6001 -0.5373 0.7107 0.032 Uiso 1 1 calc R . .
O1W O 0.7103(3) 0.1135(3) 0.45918(13) 0.0183(4) Uani 1 1 d D . .
H1W H 0.651(4) 0.189(4) 0.4327(17) 0.031(10) Uiso 1 1 d D . .
H2W H 0.663(5) 0.110(5) 0.5074(12) 0.041(12) Uiso 1 1 d D . .
O2W O 0.0305(3) 0.7527(3) 0.80215(12) 0.0170(4) Uani 1 1 d D . .
H21W H 0.030(6) 0.689(5) 0.761(2) 0.070(16) Uiso 1 1 d D . .
H22W H 0.128(4) 0.812(4) 0.793(2) 0.028(9) Uiso 1 1 d D . .
O3W O 0.5997(3) 0.4562(3) 0.11254(13) 0.0227(5) Uani 1 1 d D . .
H31W H 0.506(3) 0.436(5) 0.142(2) 0.040(11) Uiso 1 1 d D . .
H32W H 0.687(3) 0.464(6) 0.142(2) 0.055(14) Uiso 1 1 d D . .
O4W O 0.1821(3) 0.7393(3) 0.19930(13) 0.0226(5) Uani 1 1 d D . .
H41W H 0.075(3) 0.754(6) 0.190(3) 0.070(16) Uiso 1 1 d D . .
H42W H 0.245(4) 0.811(4) 0.171(2) 0.040(11) Uiso 1 1 d D . .

loop_
_atom_site_aniso_label
_atom_site_aniso_U_11
_atom_site_aniso_U_22
_atom_site_aniso_U_33
_atom_site_aniso_U_23
_atom_site_aniso_U_13
_atom_site_aniso_U_12
C1 0.0170(14) 0.0153(14) 0.0164(14) 0.0038(12) -0.0021(12) -0.0017(12)
C2 0.0146(14) 0.0129(13) 0.0176(14) 0.0001(11) 0.0003(11) 0.0011(11)
C3 0.0145(14) 0.0174(14) 0.0156(14) -0.0005(11) 0.0003(11) 0.0009(12)
C4 0.0161(14) 0.0185(15) 0.0191(15) -0.0031(12) -0.0040(12) -0.0003(12)
O1A 0.0138(10) 0.0210(10) 0.0224(11) -0.0060(8) 0.0002(8) 0.0034(8)
O1B 0.0168(10) 0.0168(10) 0.0195(10) -0.0012(8) -0.0035(8) 0.0002(8)
O2 0.0155(10) 0.0210(10) 0.0174(11) -0.0026(8) 0.0023(8) 0.0036(8)
O3 0.0166(10) 0.0232(10) 0.0185(11) 0.0018(8) 0.0007(8) 0.0031(9)
O4B 0.0149(10) 0.0200(11) 0.0287(12) 0.0023(9) -0.0016(9) 0.0012(9)
O4A 0.0183(11) 0.0242(12) 0.0414(14) 0.0083(10) -0.0085(10) 0.0027(9)
C22 0.0240(16) 0.0195(15) 0.0133(14) 0.0018(11) -0.0003(12) 0.0008(13)
C23 0.0188(15) 0.0193(14) 0.0161(15) 0.0025(11) -0.0047(12) 0.0017(12)
C25 0.0210(15) 0.0171(14) 0.0148(14) 0.0009(11) -0.0050(12) -0.0035(12)
C26 0.0170(15) 0.0199(15) 0.0222(16) 0.0048(12) -0.0042(12) -0.0002(12)
C27 0.0195(16) 0.0237(17) 0.043(2) -0.0005(15) 0.0109(15) 0.0038(13)
N21 0.0170(12) 0.0129(12) 0.0235(13) 0.0010(10) -0.0014(10) 0.0009(10)
N24 0.0158(12) 0.0166(12) 0.0164(12) -0.0019(9) -0.0001(10) 0.0002(10)
C31 0.0197(15) 0.0200(15) 0.0193(15) 0.0003(12) -0.0014(12) -0.0010(12)
C32 0.0152(14) 0.0156(14) 0.0196(15) 0.0048(11) -0.0005(11) 0.0017(12)
C33 0.0164(14) 0.0201(15) 0.0131(14) 0.0012(11) 0.0016(11) 0.0050(12)
C34 0.0168(14) 0.0120(13) 0.0206(16) -0.0014(11) -0.0011(12) -0.0004(12)
O31A 0.0118(10) 0.0331(13) 0.0406(14) 0.0157(10) 0.0025(10) 0.0020(9)
O31B 0.0190(11) 0.0289(12) 0.0282(12) 0.0122(10) -0.0049(9) -0.0005(9)
O32 0.0185(10) 0.0159(10) 0.0267(12) 0.0057(8) -0.0029(9) -0.0005(9)
O33 0.0239(11) 0.0383(13) 0.0149(11) -0.0012(9) 0.0000(9) 0.0205(10)
O34A 0.0158(10) 0.0250(11) 0.0184(11) 0.0002(8) 0.0018(9) 0.0025(9)
O34B 0.0232(11) 0.0216(11) 0.0156(11) -0.0017(8) -0.0058(9) 0.0056(9)
C42 0.0175(15) 0.0150(14) 0.0249(16) 0.0002(12) 0.0032(12) 0.0020(12)
C43 0.0222(15) 0.0210(15) 0.0216(16) -0.0036(12) 0.0050(13) -0.0007(13)
C45 0.0165(15) 0.0219(16) 0.0268(17) 0.0021(13) -0.0026(13) 0.0031(12)
C46 0.0195(15) 0.0174(14) 0.0223(16) -0.0035(12) 0.0001(12) 0.0011(12)
C47 0.0251(17) 0.0299(17) 0.0215(16) 0.0006(13) -0.0074(13) -0.0120(14)
N41 0.0180(12) 0.0155(12) 0.0173(13) 0.0005(10) -0.0019(10) -0.0035(10)
N44 0.0209(13) 0.0188(12) 0.0196(13) -0.0014(10) -0.0020(10) -0.0050(11)
C51 0.0146(14) 0.0177(14) 0.0168(15) 0.0037(12) -0.0015(12) 0.0043(12)
C52 0.0189(15) 0.0120(13) 0.0161(14) 0.0014(11) 0.0021(12) -0.0016(12)
C53 0.0143(14) 0.0149(14) 0.0165(14) -0.0012(11) 0.0022(12) -0.0002(11)
C54 0.0130(13) 0.0140(13) 0.0208(16) -0.0006(11) -0.0017(12) 0.0025(11)
O51A 0.0404(14) 0.0189(11) 0.0252(12) -0.0045(9) 0.0105(10) 0.0027(10)
O51B 0.0304(12) 0.0123(10) 0.0270(12) -0.0037(9) 0.0070(9) -0.0042(9)
O52 0.0137(10) 0.0164(10) 0.0289(12) 0.0050(8) -0.0001(9) -0.0003(8)
O53 0.0183(10) 0.0158(10) 0.0165(10) -0.0014(8) -0.0031(8) -0.0036(8)
O54A 0.0193(10) 0.0128(9) 0.0225(11) 0.0005(8) -0.0006(9) -0.0004(8)
O54B 0.0407(13) 0.0194(11) 0.0198(12) -0.0039(9) -0.0019(10) -0.0016(10)
C61 0.0078(12) 0.0174(14) 0.0188(15) 0.0021(11) -0.0005(11) 0.0002(11)
C62 0.0162(14) 0.0149(14) 0.0121(14) -0.0016(11) -0.0001(11) 0.0012(11)
C63 0.0157(14) 0.0141(13) 0.0140(14) -0.0010(11) -0.0034(11) 0.0022(11)
C64 0.0144(14) 0.0142(13) 0.0175(15) -0.0015(11) -0.0045(12) -0.0010(11)
O61A 0.0206(11) 0.0208(10) 0.0166(11) 0.0029(8) -0.0023(8) 0.0027(9)
O61B 0.0263(11) 0.0117(10) 0.0215(11) 0.0009(8) -0.0030(9) -0.0008(9)
O62 0.0148(10) 0.0165(10) 0.0166(10) 0.0015(8) -0.0033(8) 0.0034(8)
O63 0.0136(9) 0.0186(10) 0.0153(10) -0.0025(8) -0.0001(8) 0.0012(8)
O64A 0.0230(11) 0.0198(10) 0.0207(11) 0.0035(8) 0.0022(9) 0.0005(9)
O64B 0.0278(11) 0.0122(10) 0.0221(11) -0.0004(8) 0.0049(9) 0.0035(9)
O1W 0.0200(11) 0.0169(10) 0.0183(11) 0.0000(8) -0.0036(9) 0.0016(9)
O2W 0.0143(10) 0.0176(10) 0.0191(11) -0.0024(9) 0.0001(8) -0.0017(9)
O3W 0.0170(11) 0.0243(11) 0.0262(12) 0.0020(9) 0.0009(10) -0.0010(9)
O4W 0.0181(11) 0.0260(12) 0.0232(12) 0.0071(9) -0.0019(9) 0.0002(10)

loop_
_atom_type_symbol
_atom_type_description
_atom_type_scat_dispersion_real
_atom_type_scat_dispersion_imag
_atom_type_scat_source
C C 0.0033 0.0000 'International Tables Vol C Tables 4.2.6.8 and 6.1.1.4'
H H 0.0000 0.0000 'International Tables Vol C Tables 4.2.6.8 and 6.1.1.4'
N N 0.0061 0.0000 'International Tables Vol C Tables 4.2.6.8 and 6.1.1.4'
O O 0.0106 0.0000 'International Tables Vol C Tables 4.2.6.8 and 6.1.1.4'

loop_
_geom_angle_atom_site_label_1
_geom_angle_atom_site_label_2
_geom_angle_atom_site_label_3
_geom_angle
_geom_angle_site_symmetry_1
_geom_angle_site_symmetry_3
O1A C1 O1B 124.5(3) . .
O1A C1 C2 118.5(2) . .
O1B C1 C2 116.9(2) . .
O2 C2 C3 107.7(2) . .
O2 C2 C1 111.3(2) . .
C3 C2 C1 112.2(2) . .
O2 C2 H2 108.5 . .
C3 C2 H2 108.5 . .
C1 C2 H2 108.5 . .
O3 C3 C2 111.0(2) . .
O3 C3 C4 109.9(2) . .
C2 C3 C4 109.7(2) . .
O3 C3 H3 108.7 . .
C2 C3 H3 108.7 . .
C4 C3 H3 108.7 . .
O4A C4 O4B 124.8(3) . .
O4A C4 C3 122.4(3) . .
O4B C4 C3 112.8(2) . .
C2 O2 H2O 109.5 . .
C3 O3 H3O 109.5 . .
C4 O4B H4 109.5 . .
N21 C22 C23 110.6(2) . .
N21 C22 H22A 109.5 . .
C23 C22 H22A 109.5 . .
N21 C22 H22B 109.5 . .
C23 C22 H22B 109.5 . .
H22A C22 H22B 108.1 . .
N24 C23 C22 110.3(2) . .
N24 C23 H23A 109.6 . .
C22 C23 H23A 109.6 . .
N24 C23 H23B 109.6 . .
C22 C23 H23B 109.6 . .
H23A C23 H23B 108.1 . .
N24 C25 C26 110.0(2) . .
N24 C25 H25A 109.7 . .
C26 C25 H25A 109.7 . .
N24 C25 H25B 109.7 . .
C26 C25 H25B 109.7 . .
H25A C25 H25B 108.2 . .
N21 C26 C25 111.2(2) . .
N21 C26 H26A 109.4 . .
C25 C26 H26A 109.4 . .
N21 C26 H26B 109.4 . .
C25 C26 H26B 109.4 . .
H26A C26 H26B 108.0 . .
N21 C27 H27A 109.5 . .
N21 C27 H27B 109.5 . .
H27A C27 H27B 109.5 . .
N21 C27 H27C 109.5 . .
H27A C27 H27C 109.5 . .
H27B C27 H27C 109.5 . .
C27 N21 C26 110.9(2) . .
C27 N21 C22 111.6(2) . .
C26 N21 C22 109.7(2) . .
C27 N21 H21 108.2 . .
C26 N21 H21 108.2 . .
C22 N21 H21 108.2 . .
C25 N24 C23 110.6(2) . .
C25 N24 H24A 109.5 . .
C23 N24 H24A 109.5 . .
C25 N24 H24B 109.5 . .
C23 N24 H24B 109.5 . .
H24A N24 H24B 108.1 . .
O31B C31 O31A 125.9(3) . .
O31B C31 C32 119.9(3) . .
O31A C31 C32 114.2(2) . .
O32 C32 C33 107.7(2) . .
O32 C32 C31 112.7(2) . .
C33 C32 C31 107.9(2) . .
O32 C32 H32 109.5 . .
C33 C32 H32 109.5 . .
C31 C32 H32 109.5 . .
O33 C33 C34 112.4(2) . .
O33 C33 C32 110.9(2) . .
C34 C33 C32 107.3(2) . .
O33 C33 H33 108.7 . .
C34 C33 H33 108.7 . .
C32 C33 H33 108.7 . .
O34B C34 O34A 125.3(3) . .
O34B C34 C33 121.6(3) . .
O34A C34 C33 113.1(2) . .
C31 O31A H31 109.5 . .
C32 O32 H32O 109.5 . .
C33 O33 H33O 109.5 . .
N41 C42 C43 112.1(2) . .
N41 C42 H42A 109.2 . .
C43 C42 H42A 109.2 . .
N41 C42 H42B 109.2 . .
C43 C42 H42B 109.2 . .
H42A C42 H42B 107.9 . .
N44 C43 C42 110.9(2) . .
N44 C43 H43A 109.5 . .
C42 C43 H43A 109.5 . .
N44 C43 H43B 109.5 . .
C42 C43 H43B 109.5 . .
H43A C43 H43B 108.0 . .
N44 C45 C46 109.6(2) . .
N44 C45 H45A 109.7 . .
C46 C45 H45A 109.7 . .
N44 C45 H45B 109.7 . .
C46 C45 H45B 109.7 . .
H45A C45 H45B 108.2 . .
N41 C46 C45 110.5(2) . .
N41 C46 H46A 109.6 . .
C45 C46 H46A 109.6 . .
N41 C46 H46B 109.6 . .
C45 C46 H46B 109.6 . .
H46A C46 H46B 108.1 . .
N41 C47 H47A 109.5 . .
N41 C47 H47B 109.5 . .
H47A C47 H47B 109.5 . .
N41 C47 H47C 109.5 . .
H47A C47 H47C 109.5 . .
H47B C47 H47C 109.5 . .
C47 N41 C42 110.1(2) . .
C47 N41 C46 110.2(2) . .
C42 N41 C46 110.3(2) . .
C47 N41 H41 108.7 . .
C42 N41 H41 108.7 . .
C46 N41 H41 108.7 . .
C45 N44 C43 110.0(2) . .
C45 N44 H44A 109.7 . .
C43 N44 H44A 109.7 . .
C45 N44 H44B 109.7 . .
C43 N44 H44B 109.7 . .
H44A N44 H44B 108.2 . .
O51A C51 O51B 124.1(3) . .
O51A C51 C52 123.7(2) . .
O51B C51 C52 112.3(2) . .
O52 C52 C51 112.4(2) . .
O52 C52 C53 107.2(2) . .
C51 C52 C53 110.5(2) . .
O52 C52 H52 108.9 . .
C51 C52 H52 108.9 . .
C53 C52 H52 108.9 . .
O53 C53 C52 111.3(2) . .
O53 C53 C54 111.3(2) . .
C52 C53 C54 107.0(2) . .
O53 C53 H53 109.1 . .
C52 C53 H53 109.1 . .
C54 C53 H53 109.1 . .
O54B C54 O54A 126.4(3) . .
O54B C54 C53 114.5(2) . .
O54A C54 C53 119.1(2) . .
C51 O51B H51 109.5 . .
C52 O52 H52O 109.5 . .
C53 O53 H53O 109.5 . .
O61A C61 O61B 125.6(3) . .
O61A C61 C62 115.3(2) . .
O61B C61 C62 119.1(2) . .
O62 C62 C61 111.2(2) . .
O62 C62 C63 109.4(2) . .
C61 C62 C63 107.7(2) . .
O62 C62 H62 109.5 . .
C61 C62 H62 109.5 . .
C63 C62 H62 109.5 . .
O63 C63 C64 111.8(2) . .
O63 C63 C62 110.7(2) . .
C64 C63 C62 110.9(2) . .
O63 C63 H63 107.8 . .
C64 C63 H63 107.8 . .
C62 C63 H63 107.8 . .
O64A C64 O64B 124.9(3) . .
O64A C64 C63 123.7(3) . .
O64B C64 C63 111.3(2) . .
C62 O62 H62O 109.5 . .
C63 O63 H63O 109.5 . .
C64 O64B H64 109.5 . .
H1W O1W H2W 106(3) . .
H21W O2W H22W 104(3) . .
H31W O3W H32W 110(3) . .
H41W O4W H42W 109(3) . .

loop_
_geom_bond_atom_site_label_1
_geom_bond_atom_site_label_2
_geom_bond_distance
_geom_bond_site_symmetry_2
C1 O1A 1.247(4) .
C1 O1B 1.263(3) .
C1 C2 1.544(4) .
C2 O2 1.413(3) .
C2 C3 1.523(4) .
C2 H2 1.0000 .
C3 O3 1.406(3) .
C3 C4 1.532(4) .
C3 H3 1.0000 .
C4 O4A 1.209(4) .
C4 O4B 1.318(3) .
O2 H2O 0.8400 .
O3 H3O 0.8400 .
O4B H4 0.8400 .
C22 N21 1.497(4) .
C22 C23 1.512(4) .
C22 H22A 0.9900 .
C22 H22B 0.9900 .
C23 N24 1.495(4) .
C23 H23A 0.9900 .
C23 H23B 0.9900 .
C25 N24 1.491(4) .
C25 C26 1.497(4) .
C25 H25A 0.9900 .
C25 H25B 0.9900 .
C26 N21 1.497(4) .
C26 H26A 0.9900 .
C26 H26B 0.9900 .
C27 N21 1.480(4) .
C27 H27A 0.9800 .
C27 H27B 0.9800 .
C27 H27C 0.9800 .
N21 H21 0.9300 .
N24 H24A 0.9200 .
N24 H24B 0.9200 .
C31 O31B 1.214(4) .
C31 O31A 1.304(4) .
C31 C32 1.522(4) .
C32 O32 1.417(3) .
C32 C33 1.519(4) .
C32 H32 1.0000 .
C33 O33 1.415(3) .
C33 C34 1.512(4) .
C33 H33 1.0000 .
C34 O34B 1.227(3) .
C34 O34A 1.286(3) .
O31A H31 0.8400 .
O32 H32O 0.8400 .
O33 H33O 0.8400 .
C42 N41 1.492(4) .
C42 C43 1.506(4) .
C42 H42A 0.9900 .
C42 H42B 0.9900 .
C43 N44 1.491(4) .
C43 H43A 0.9900 .
C43 H43B 0.9900 .
C45 N44 1.485(4) .
C45 C46 1.505(4) .
C45 H45A 0.9900 .
C45 H45B 0.9900 .
C46 N41 1.493(4) .
C46 H46A 0.9900 .
C46 H46B 0.9900 .
C47 N41 1.490(4) .
C47 H47A 0.9800 .
C47 H47B 0.9800 .
C47 H47C 0.9800 .
N41 H41 0.9300 .
N44 H44A 0.9200 .
N44 H44B 0.9200 .
C51 O51A 1.214(4) .
C51 O51B 1.307(4) .
C51 C52 1.517(4) .
C52 O52 1.405(3) .
C52 C53 1.527(4) .
C52 H52 1.0000 .
C53 O53 1.426(3) .
C53 C54 1.529(4) .
C53 H53 1.0000 .
C54 O54B 1.236(4) .
C54 O54A 1.270(3) .
O51B H51 0.8400 .
O52 H52O 0.8400 .
O53 H53O 0.8400 .
C61 O61A 1.253(3) .
C61 O61B 1.255(3) .
C61 C62 1.527(4) .
C62 O62 1.418(3) .
C62 C63 1.536(4) .
C62 H62 1.0000 .
C63 O63 1.413(3) .
C63 C64 1.522(4) .
C63 H63 1.0000 .
C64 O64A 1.208(3) .
C64 O64B 1.321(3) .
O62 H62O 0.8400 .
O63 H63O 0.8400 .
O64B H64 0.8400 .
O1W H1W 0.851(18) .
O1W H2W 0.842(18) .
O2W H21W 0.844(19) .
O2W H22W 0.863(18) .
O3W H31W 0.831(18) .
O3W H32W 0.834(19) .
O4W H41W 0.836(19) .
O4W H42W 0.838(19) .

loop_
_geom_hbond_atom_site_label_D
_geom_hbond_atom_site_label_H
_geom_hbond_atom_site_label_A
_geom_hbond_distance_DH
_geom_hbond_distance_HA
_geom_hbond_distance_DA
_geom_hbond_angle_DHA
_geom_hbond_site_symmetry_A
N21 H21 O1W 0.93 1.87 2.772(3) 163.5 .
N41 H41 O2W 0.93 2.04 2.897(3) 152.7 .
O32 H32O O3W 0.84 1.81 2.648(3) 179.8 .
O2 H2O O53 0.84 1.83 2.657(3) 166.8 .
O3 H3O O4W 0.84 1.88 2.687(3) 160.6 .
O52 H52O O61A 0.84 1.87 2.673(3) 159.9 .
O1W H1W O1B 0.851(18) 1.862(19) 2.712(3) 177(3) .
O1W H2W O61A 0.842(18) 1.88(2) 2.710(3) 169(4) .
O2W H21W O54B 0.844(19) 1.76(2) 2.596(3) 172(5) .
O3W H31W O3 0.831(18) 1.890(19) 2.702(3) 165(4) .
N44 H44A O61B 0.92 1.92 2.760(3) 150.1 1_455
N44 H44A O62 0.92 2.31 2.973(3) 128.9 1_455
O4B H4 O1A 0.84 1.86 2.673(3) 161.9 1_455
O53 H53O O1W 0.84 1.93 2.742(3) 163.0 1_455
N44 H44B O32 0.92 2.07 2.775(3) 132.8 1_456
N44 H44B O31A 0.92 2.47 3.285(3) 147.4 1_456
N41 H41 O64A 0.93 2.45 2.986(3) 116.9 1_565
O2W H22W O63 0.863(18) 1.877(19) 2.739(3) 177(4) 1_565
O4W H42W O34A 0.838(19) 2.01(3) 2.756(3) 149(3) 1_565
N24 H24A O54A 0.92 2.08 2.949(3) 157.4 1_545
N24 H24B O1B 0.92 1.87 2.739(3) 155.5 1_545
N24 H24B O2 0.92 2.30 2.809(3) 114.8 1_545
O51B H51 O54A 0.84 1.72 2.557(3) 177.0 1_545
O64B H64 O61B 0.84 1.78 2.610(3) 169.1 1_545
O31A H31 O34A 0.84 1.63 2.463(3) 171.8 1_655
O3W H32W O4A 0.834(19) 2.00(2) 2.817(3) 166(4) 1_655
O33 H33O O62 0.84 2.05 2.732(3) 138.5 1_554
O62 H62O O2W 0.84 1.85 2.683(3) 170.6 1_645
O63 H63O O34B 0.84 1.88 2.643(3) 150.6 1_556
O4W H41W O31B 0.836(19) 1.98(3) 2.771(3) 159(4) 1_465
